data_2223682
loop_
_publ_author_name
'Lei, Gang'
'Zhou, Li'

_publ_section_title
;
 1-Benzyl-1<i>H</i>-benzimidazole
;
_journal_coeditor_code CI2926
_journal_issue 11
_journal_name_full 'Acta Crystallographica Section E'
_journal_page_first o2613
_journal_paper_doi 10.1107/S1600536809039051
_journal_volume 65
_journal_year 2009
_chemical_formula_iupac 'C14 H12 N2'
_chemical_formula_moiety 'C14 H12 N2'
_chemical_formula_sum 'C14 H12 N2'
_chemical_formula_weight 208.26
_chemical_name_systematic
;
1-Benzyl-1<i>H</i>-benzimidazole
;
_space_group_IT_number 14
_symmetry_cell_setting monoclinic
_symmetry_space_group_name_Hall '-P 2yn'
_symmetry_space_group_name_H-M 'P 1 21/n 1'
_atom_sites_solution_hydrogens geom
_atom_sites_solution_primary direct
_atom_sites_solution_secondary difmap
_audit_creation_method SHELXL-97
_cell_angle_alpha 90.00
_cell_angle_beta 97.839(2)
_cell_angle_gamma 90.00
_cell_formula_units_Z 4
_cell_length_a 6.2265(10)
_cell_length_b 8.1740(13)
_cell_length_c 20.975(4)
_cell_measurement_reflns_used 3307
_cell_measurement_temperature 93(2)
_cell_measurement_theta_max 27.49
_cell_measurement_theta_min 3.17
_cell_volume 1057.6(3)
_computing_cell_refinement 'RAPID-AUTO (Rigaku, 2004)'
_computing_data_collection 'RAPID-AUTO (Rigaku, 2004)'
_computing_data_reduction 'RAPID-AUTO (Rigaku, 2004)'
_computing_molecular_graphics 'XP in SHELXTL (Sheldrick, 2008)'
_computing_publication_material 'SHELXL97 (Sheldrick, 2008)'
_computing_structure_refinement 'SHELXL97 (Sheldrick, 2008)'
_computing_structure_solution 'SHELXS97 (Sheldrick, 2008)'
_diffrn_ambient_temperature 93(2)
_diffrn_measured_fraction_theta_full 0.992
_diffrn_measured_fraction_theta_max 0.992
_diffrn_measurement_device_type 'Rigaku SPIDER'
_diffrn_measurement_method \w
_diffrn_radiation_monochromator graphite
_diffrn_radiation_source 'Rotating Anode'
_diffrn_radiation_type MoK\a
_diffrn_radiation_wavelength 0.71073
_diffrn_reflns_av_R_equivalents 0.0217
_diffrn_reflns_av_sigmaI/netI 0.0236
_diffrn_reflns_limit_h_max 8
_diffrn_reflns_limit_h_min -8
_diffrn_reflns_limit_k_max 10
_diffrn_reflns_limit_k_min -10
_diffrn_reflns_limit_l_max 27
_diffrn_reflns_limit_l_min -27
_diffrn_reflns_number 8358
_diffrn_reflns_theta_full 27.48
_diffrn_reflns_theta_max 27.48
_diffrn_reflns_theta_min 3.17
_diffrn_standards_decay_% 0
_diffrn_standards_interval_count 0
_diffrn_standards_interval_time 0
_diffrn_standards_number 0
_exptl_absorpt_coefficient_mu 0.079
_exptl_absorpt_correction_type none
_exptl_crystal_colour Colourless
_exptl_crystal_density_diffrn 1.308
_exptl_crystal_density_method 'not measured'
_exptl_crystal_description Block
_exptl_crystal_F_000 440
_exptl_crystal_size_max 0.57
_exptl_crystal_size_mid 0.50
_exptl_crystal_size_min 0.37
_refine_diff_density_max 0.209
_refine_diff_density_min -0.249
_refine_ls_extinction_method none
_refine_ls_goodness_of_fit_ref 1.002
_refine_ls_hydrogen_treatment constr
_refine_ls_matrix_type full
_refine_ls_number_parameters 145
_refine_ls_number_reflns 2412
_refine_ls_number_restraints 0
_refine_ls_restrained_S_all 1.002
_refine_ls_R_factor_all 0.0416
_refine_ls_R_factor_gt 0.0376
_refine_ls_shift/su_max 0.001
_refine_ls_shift/su_mean 0.000
_refine_ls_structure_factor_coef Fsqd
_refine_ls_weighting_details 'calc w=1/[\s^2^(Fo^2^)+(0.0482P)^2^+0.296P] where P=(Fo^2^+2Fc^2^)/3'
_refine_ls_weighting_scheme calc
_refine_ls_wR_factor_gt 0.0897
_refine_ls_wR_factor_ref 0.0931
_reflns_number_gt 2198
_reflns_number_total 2412
_reflns_threshold_expression I>2\s(I)
_cod_data_source_file ci2926.cif
_cod_data_source_block I
_cod_depositor_comments
;
The following automatic conversions were performed:
'_symmetry_cell_setting' value 'Monoclinic' changed to 'monoclinic'
according to '/home/saulius/struct/CIF-dictionaries/cif_core.dic'
dictionary named 'cif_core.dic' version 2.4.1 from 2010-06-29.

Automatic conversion script
Id: cif_fix_enum 1527 2010-12-29 10:47:43Z saulius 

The following automatic conversions were performed:

'_symmetry_cell_setting' value 'Monoclinic' changed to 'monoclinic'
according to /home/saulius/struct/CIF-dictionaries/cif_core.dic
dictionary named 'cif_core.dic' version 2.4.1 from 2010-06-29.

Automatic conversion script
Id: cif_fix_values 1715 2011-07-08 13:25:40Z adriana 
;
_cod_original_cell_volume 1057.5(3)
_cod_original_sg_symbol_H-M 'P 21/n'
_cod_database_code 2223682
_cod_database_fobs_code 2223682

loop_
_symmetry_equiv_pos_as_xyz
'x, y, z'
'-x+1/2, y+1/2, -z+1/2'
'-x, -y, -z'
'x-1/2, -y-1/2, z-1/2'

loop_
_atom_site_type_symbol
_atom_site_label
_atom_site_fract_x
_atom_site_fract_y
_atom_site_fract_z
_atom_site_U_iso_or_equiv
_atom_site_adp_type
_atom_site_calc_flag
_atom_site_refinement_flags
_atom_site_occupancy
_atom_site_disorder_assembly
_atom_site_disorder_group
N N1 0.41468(13) 0.11825(10) 0.58340(4) 0.0151(2) Uani d . 1 . .
N N2 0.08985(14) 0.00680(11) 0.59213(4) 0.0184(2) Uani d . 1 . .
C C2 0.21067(16) 0.08189(12) 0.55458(5) 0.0164(2) Uani d . 1 . .
H H2 0.1602 0.1086 0.5110 0.020 Uiso calc R 1 . .
C C4 0.22460(16) -0.00841(12) 0.65071(5) 0.0164(2) Uani d . 1 . .
C C5 0.18809(18) -0.08552(13) 0.70781(5) 0.0206(2) Uani d . 1 . .
H H5 0.0516 -0.1329 0.7122 0.025 Uiso calc R 1 . .
C C6 0.35775(19) -0.09021(14) 0.75762(5) 0.0234(3) Uani d . 1 . .
H H6 0.3374 -0.1434 0.7966 0.028 Uiso calc R 1 . .
C C7 0.55957(19) -0.01845(14) 0.75220(5) 0.0230(3) Uani d . 1 . .
H H7 0.6720 -0.0241 0.7876 0.028 Uiso calc R 1 . .
C C8 0.59841(17) 0.06012(13) 0.69652(5) 0.0190(2) Uani d . 1 . .
H H8 0.7338 0.1103 0.6929 0.023 Uiso calc R 1 . .
C C9 0.42797(16) 0.06166(12) 0.64598(5) 0.0153(2) Uani d . 1 . .
C C10 0.58686(16) 0.19667(13) 0.55403(5) 0.0163(2) Uani d . 1 . .
H H10A 0.5488 0.1927 0.5067 0.020 Uiso calc R 1 . .
H H10B 0.7223 0.1334 0.5653 0.020 Uiso calc R 1 . .
C C11 0.62877(16) 0.37280(13) 0.57428(5) 0.0148(2) Uani d . 1 . .
C C12 0.47606(16) 0.46721(13) 0.59998(5) 0.0175(2) Uani d . 1 . .
H H12 0.3414 0.4201 0.6066 0.021 Uiso calc R 1 . .
C C13 0.51869(18) 0.63021(13) 0.61606(5) 0.0198(2) Uani d . 1 . .
H H13 0.4138 0.6936 0.6339 0.024 Uiso calc R 1 . .
C C14 0.71437(17) 0.70020(13) 0.60598(5) 0.0187(2) Uani d . 1 . .
H H14 0.7429 0.8119 0.6165 0.022 Uiso calc R 1 . .
C C15 0.86811(17) 0.60677(13) 0.58054(5) 0.0185(2) Uani d . 1 . .
H H15 1.0023 0.6544 0.5738 0.022 Uiso calc R 1 . .
C C16 0.82598(16) 0.44380(13) 0.56497(5) 0.0171(2) Uani d . 1 . .
H H16 0.9322 0.3801 0.5478 0.021 Uiso calc R 1 . .

loop_
_atom_site_aniso_label
_atom_site_aniso_U_11
_atom_site_aniso_U_22
_atom_site_aniso_U_33
_atom_site_aniso_U_12
_atom_site_aniso_U_13
_atom_site_aniso_U_23
N1 0.0142(4) 0.0141(4) 0.0168(4) -0.0009(3) 0.0017(3) -0.0012(3)
N2 0.0160(4) 0.0162(4) 0.0226(5) -0.0005(3) 0.0016(3) 0.0004(4)
C2 0.0155(5) 0.0136(5) 0.0195(5) 0.0007(4) -0.0002(4) -0.0013(4)
C4 0.0162(5) 0.0131(5) 0.0201(5) 0.0014(4) 0.0030(4) -0.0028(4)
C5 0.0211(5) 0.0181(5) 0.0239(5) -0.0002(4) 0.0084(4) -0.0008(4)
C6 0.0305(6) 0.0229(6) 0.0178(5) 0.0026(5) 0.0074(4) 0.0005(4)
C7 0.0256(6) 0.0248(6) 0.0176(5) 0.0029(5) -0.0006(4) -0.0033(4)
C8 0.0171(5) 0.0193(5) 0.0205(5) -0.0003(4) 0.0015(4) -0.0040(4)
C9 0.0174(5) 0.0119(5) 0.0172(5) 0.0017(4) 0.0037(4) -0.0028(4)
C10 0.0140(5) 0.0167(5) 0.0188(5) -0.0008(4) 0.0043(4) -0.0016(4)
C11 0.0154(5) 0.0159(5) 0.0129(5) 0.0001(4) 0.0009(4) 0.0012(4)
C12 0.0143(5) 0.0187(5) 0.0201(5) -0.0008(4) 0.0039(4) 0.0000(4)
C13 0.0198(5) 0.0173(5) 0.0227(5) 0.0031(4) 0.0048(4) -0.0009(4)
C14 0.0223(5) 0.0143(5) 0.0189(5) -0.0009(4) 0.0010(4) 0.0005(4)
C15 0.0165(5) 0.0198(5) 0.0192(5) -0.0036(4) 0.0027(4) 0.0019(4)
C16 0.0154(5) 0.0196(5) 0.0170(5) 0.0009(4) 0.0044(4) -0.0001(4)

loop_
_atom_type_symbol
_atom_type_description
_atom_type_scat_dispersion_real
_atom_type_scat_dispersion_imag
_atom_type_scat_source
C C 0.0033 0.0016 'International Tables Vol C Tables 4.2.6.8 and 6.1.1.4'
H H 0.0000 0.0000 'International Tables Vol C Tables 4.2.6.8 and 6.1.1.4'
N N 0.0061 0.0033 'International Tables Vol C Tables 4.2.6.8 and 6.1.1.4'

loop_
_geom_angle_atom_site_label_1
_geom_angle_atom_site_label_2
_geom_angle_atom_site_label_3
_geom_angle_site_symmetry_1
_geom_angle_site_symmetry_3
_geom_angle
_geom_angle_publ_flag
C2 N1 C9 . . 106.23(9) ?
C2 N1 C10 . . 127.14(9) ?
C9 N1 C10 . . 126.61(8) ?
C2 N2 C4 . . 104.17(9) ?
N2 C2 N1 . . 114.29(9) ?
N2 C2 H2 . . 122.9 ?
N1 C2 H2 . . 122.9 ?
N2 C4 C5 . . 130.19(10) ?
N2 C4 C9 . . 109.93(9) ?
C5 C4 C9 . . 119.80(10) ?
C6 C5 C4 . . 117.59(10) ?
C6 C5 H5 . . 121.2 ?
C4 C5 H5 . . 121.2 ?
C5 C6 C7 . . 121.82(10) ?
C5 C6 H6 . . 119.1 ?
C7 C6 H6 . . 119.1 ?
C8 C7 C6 . . 121.57(10) ?
C8 C7 H7 . . 119.2 ?
C6 C7 H7 . . 119.2 ?
C7 C8 C9 . . 116.34(10) ?
C7 C8 H8 . . 121.8 ?
C9 C8 H8 . . 121.8 ?
N1 C9 C8 . . 131.71(10) ?
N1 C9 C4 . . 105.38(9) ?
C8 C9 C4 . . 122.85(10) ?
N1 C10 C11 . . 114.12(8) ?
N1 C10 H10A . . 108.7 ?
C11 C10 H10A . . 108.7 ?
N1 C10 H10B . . 108.7 ?
C11 C10 H10B . . 108.7 ?
H10A C10 H10B . . 107.6 ?
C12 C11 C16 . . 119.02(10) ?
C12 C11 C10 . . 122.43(9) ?
C16 C11 C10 . . 118.52(9) ?
C11 C12 C13 . . 120.53(10) ?
C11 C12 H12 . . 119.7 ?
C13 C12 H12 . . 119.7 ?
C14 C13 C12 . . 120.02(10) ?
C14 C13 H13 . . 120.0 ?
C12 C13 H13 . . 120.0 ?
C15 C14 C13 . . 119.86(10) ?
C15 C14 H14 . . 120.1 ?
C13 C14 H14 . . 120.1 ?
C14 C15 C16 . . 120.05(10) ?
C14 C15 H15 . . 120.0 ?
C16 C15 H15 . . 120.0 ?
C15 C16 C11 . . 120.51(10) ?
C15 C16 H16 . . 119.7 ?
C11 C16 H16 . . 119.7 ?

loop_
_geom_bond_atom_site_label_1
_geom_bond_atom_site_label_2
_geom_bond_site_symmetry_2
_geom_bond_distance
_geom_bond_publ_flag
N1 C2 . 1.3630(13) ?
N1 C9 . 1.3835(13) ?
N1 C10 . 1.4560(13) ?
N2 C2 . 1.3132(14) ?
N2 C4 . 1.3956(13) ?
C2 H2 . 0.95 ?
C4 C5 . 1.3992(15) ?
C4 C9 . 1.4055(14) ?
C5 C6 . 1.3812(16) ?
C5 H5 . 0.95 ?
C6 C7 . 1.4053(17) ?
C6 H6 . 0.95 ?
C7 C8 . 1.3826(16) ?
C7 H7 . 0.95 ?
C8 C9 . 1.3940(14) ?
C8 H8 . 0.95 ?
C10 C11 . 1.5137(15) ?
C10 H10A . 0.99 ?
C10 H10B . 0.99 ?
C11 C12 . 1.3892(14) ?
C11 C16 . 1.3958(14) ?
C12 C13 . 1.3910(15) ?
C12 H12 . 0.95 ?
C13 C14 . 1.3881(15) ?
C13 H13 . 0.95 ?
C14 C15 . 1.3870(15) ?
C14 H14 . 0.95 ?
C15 C16 . 1.3881(16) ?
C15 H15 . 0.95 ?
C16 H16 . 0.95 ?

loop_
_geom_hbond_atom_site_label_D
_geom_hbond_atom_site_label_H
_geom_hbond_atom_site_label_A
_geom_hbond_site_symmetry_A
_geom_hbond_distance_DH
_geom_hbond_distance_HA
_geom_hbond_distance_DA
_geom_hbond_angle_DHA
C10 H10B N2 1_655 0.99 2.50 3.4890(14) 173
C7 H7 Cg1 3_646 0.95 2.66 3.52200(10) 151
C13 H13 Cg2 1_565 0.95 2.80 3.5660(3) 139

loop_
_geom_torsion_atom_site_label_1
_geom_torsion_atom_site_label_2
_geom_torsion_atom_site_label_3
_geom_torsion_atom_site_label_4
_geom_torsion_site_symmetry_1
_geom_torsion_site_symmetry_2
_geom_torsion_site_symmetry_3
_geom_torsion_site_symmetry_4
_geom_torsion
_geom_torsion_publ_flag
C4 N2 C2 N1 . . . . -0.14(12) ?
C9 N1 C2 N2 . . . . -0.17(12) ?
C10 N1 C2 N2 . . . . 178.24(9) ?
C2 N2 C4 C5 . . . . -176.38(11) ?
C2 N2 C4 C9 . . . . 0.40(11) ?
N2 C4 C5 C6 . . . . 176.02(10) ?
C9 C4 C5 C6 . . . . -0.49(15) ?
C4 C5 C6 C7 . . . . 0.97(16) ?
C5 C6 C7 C8 . . . . -0.20(17) ?
C6 C7 C8 C9 . . . . -1.03(16) ?
C2 N1 C9 C8 . . . . 177.52(11) ?
C10 N1 C9 C8 . . . . -0.91(17) ?
C2 N1 C9 C4 . . . . 0.41(11) ?
C10 N1 C9 C4 . . . . -178.02(9) ?
C7 C8 C9 N1 . . . . -175.17(10) ?
C7 C8 C9 C4 . . . . 1.52(15) ?
N2 C4 C9 N1 . . . . -0.51(11) ?
C5 C4 C9 N1 . . . . 176.66(9) ?
N2 C4 C9 C8 . . . . -177.95(9) ?
C5 C4 C9 C8 . . . . -0.78(15) ?
C2 N1 C10 C11 . . . . 105.93(11) ?
C9 N1 C10 C11 . . . . -75.97(12) ?
N1 C10 C11 C12 . . . . -20.55(13) ?
N1 C10 C11 C16 . . . . 161.34(9) ?
C16 C11 C12 C13 . . . . 0.16(15) ?
C10 C11 C12 C13 . . . . -177.95(10) ?
C11 C12 C13 C14 . . . . 0.52(16) ?
C12 C13 C14 C15 . . . . -0.72(16) ?
C13 C14 C15 C16 . . . . 0.24(16) ?
C14 C15 C16 C11 . . . . 0.45(15) ?
C12 C11 C16 C15 . . . . -0.64(15) ?
C10 C11 C16 C15 . . . . 177.54(9) ?

loop_
_cod_related_entry_id
_cod_related_entry_database
_cod_related_entry_code
1 ChemSpider 489738
